data_4343890
loop_
_publ_author_name
'Chen, Tianliang'
'Zhou, Yuelan'
'Sun, Zhihua'
'Zhang, Shuquan'
'Zhao, Sangen'
'Tang, Yuanyuan'
'Ji, Chengmin'
'Luo, Junhua'

_publ_section_title
;
 ABX3-Type Organic-Inorganic Hybrid Phase Transition Material:
 1-Pentyl-3-methylimidazolium Tribromoplumbate.
;
_journal_issue 15
_journal_name_full 'Inorganic chemistry'
_journal_page_first 7136
_journal_page_last 7138
_journal_paper_doi 10.1021/acs.inorgchem.5b00891
_journal_volume 54
_journal_year 2015
_chemical_formula_moiety 'Br3 Pb, C4 H6 N2, C4 H9, C H2 '
_chemical_formula_sum 'C9 H17 Br3 N2 Pb'
_chemical_formula_weight 600.15
_chemical_name_systematic
; 
 ? 
;
_space_group_IT_number 14
_symmetry_space_group_name_Hall '-P 2yn'
_symmetry_space_group_name_H-M 'P 1 21/n 1'
_atom_sites_solution_hydrogens geom
_atom_sites_solution_primary direct
_atom_sites_solution_secondary difmap
_audit_creation_method SHELXL-97
_cell_angle_alpha 90.00
_cell_angle_beta 97.0830(10)
_cell_angle_gamma 90.00
_cell_formula_units_Z 4
_cell_length_a 9.44170(10)
_cell_length_b 7.94410(10)
_cell_length_c 20.7694(3)
_cell_measurement_temperature 190(2)
_cell_volume 1545.94(3)
_computing_structure_refinement 'SHELXL-97 (Sheldrick, 1997)'
_computing_structure_solution 'SHELXS-97 (Sheldrick, 1990)'
_diffrn_ambient_temperature 190(2)
_diffrn_measured_fraction_theta_full 0.977
_diffrn_measured_fraction_theta_max 0.978
_diffrn_radiation_monochromator graphite
_diffrn_radiation_source 'fine-focus sealed tube'
_diffrn_radiation_type CuK\a
_diffrn_radiation_wavelength 1.54184
_diffrn_reflns_av_R_equivalents 0.0241
_diffrn_reflns_av_sigmaI/netI 0.0247
_diffrn_reflns_limit_h_max 11
_diffrn_reflns_limit_h_min -9
_diffrn_reflns_limit_k_max 9
_diffrn_reflns_limit_k_min -6
_diffrn_reflns_limit_l_max 24
_diffrn_reflns_limit_l_min -24
_diffrn_reflns_number 6392
_diffrn_reflns_theta_full 66.56
_diffrn_reflns_theta_max 66.56
_diffrn_reflns_theta_min 4.94
_exptl_absorpt_coefficient_mu 30.109
_exptl_absorpt_correction_T_max 0.0932
_exptl_absorpt_correction_T_min 0.0496
_exptl_crystal_density_diffrn 2.579
_exptl_crystal_density_method 'not measured'
_exptl_crystal_F_000 1088
_exptl_crystal_size_max 0.25
_exptl_crystal_size_mid 0.15
_exptl_crystal_size_min 0.15
_refine_diff_density_max 1.429
_refine_diff_density_min -2.211
_refine_diff_density_rms 0.221
_refine_ls_extinction_method none
_refine_ls_goodness_of_fit_ref 1.070
_refine_ls_hydrogen_treatment mixed
_refine_ls_matrix_type full
_refine_ls_number_parameters 168
_refine_ls_number_reflns 2669
_refine_ls_number_restraints 56
_refine_ls_restrained_S_all 1.081
_refine_ls_R_factor_all 0.0375
_refine_ls_R_factor_gt 0.0345
_refine_ls_shift/su_max 0.001
_refine_ls_shift/su_mean 0.000
_refine_ls_structure_factor_coef Fsqd
_refine_ls_weighting_details 'calc w=1/[\s^2^(Fo^2^)+(0.0600P)^2^+1.8793P] where P=(Fo^2^+2Fc^2^)/3'
_refine_ls_weighting_scheme calc
_refine_ls_wR_factor_gt 0.0904
_refine_ls_wR_factor_ref 0.0934
_reflns_number_gt 2448
_reflns_number_total 2669
_reflns_threshold_expression >2sigma(I)
_cod_data_source_file ic5b00891_si_002.cif
_cod_data_source_block
;
;
_cod_depositor_comments 'Adding full bibliography for 4343889--4343890.cif.'
_cod_original_sg_symbol_H-M P21/n
_cod_database_code 4343890

loop_
_symmetry_equiv_pos_as_xyz
'x, y, z'
'-x+1/2, y+1/2, -z+1/2'
'-x, -y, -z'
'x-1/2, -y-1/2, z-1/2'

loop_
_atom_site_label
_atom_site_type_symbol
_atom_site_fract_x
_atom_site_fract_y
_atom_site_fract_z
_atom_site_U_iso_or_equiv
_atom_site_adp_type
_atom_site_occupancy
_atom_site_symmetry_multiplicity
_atom_site_calc_flag
_atom_site_refinement_flags
_atom_site_disorder_assembly
_atom_site_disorder_group
Pb1 Pb 0.74314(2) 0.61896(3) 0.252157(11) 0.02520(13) Uani 1 1 d . . .
Br1 Br 0.82031(8) 0.36406(9) 0.35985(4) 0.0357(2) Uani 1 1 d . . .
Br2 Br 0.97767(7) 0.84547(9) 0.29989(4) 0.0350(2) Uani 1 1 d . . .
Br3 Br 0.93411(7) 0.42670(10) 0.18546(4) 0.03681(19) Uani 1 1 d . . .
N3 N 0.7170(6) 0.6513(8) 0.6580(3) 0.0378(13) Uani 1 1 d U A .
C4 C 0.5754(8) 0.6273(9) 0.6358(4) 0.0392(18) Uani 1 1 d . A .
H4 H 0.4998 0.7015 0.6426 0.047 Uiso 1 1 calc R . .
N1B N 0.733(2) 0.454(3) 0.5941(9) 0.029(7) Uani 0.36(4) 1 d PDU A 2
C2 C 0.7883(8) 0.5209(11) 0.6388(4) 0.0494(16) Uani 1 1 d U . .
H2 H 0.8889 0.5069 0.6425 0.059 Uiso 1 1 calc R A 1
C5 C 0.5619(9) 0.4833(12) 0.6034(5) 0.060(2) Uani 1 1 d . . .
H5 H 0.4768 0.4466 0.5781 0.072 Uiso 1 1 calc R A 1
C11 C 0.7769(9) 0.7902(11) 0.6968(5) 0.060(2) Uani 1 1 d U . .
H11A H 0.8590 0.7509 0.7265 0.090 Uiso 1 1 calc R A .
H11B H 0.7045 0.8364 0.7219 0.090 Uiso 1 1 calc R . .
H11C H 0.8078 0.8779 0.6684 0.090 Uiso 1 1 calc R . .
C10 C 0.8047(12) -0.2515(13) 0.4833(5) 0.078(3) Uani 1 1 d D . .
H10A H 0.8198 -0.2381 0.4377 0.117 Uiso 1 1 calc R . .
H10B H 0.7536 -0.3570 0.4886 0.117 Uiso 1 1 calc R . .
H10C H 0.8972 -0.2541 0.5105 0.117 Uiso 1 1 calc R . .
C6A C 0.7052(12) 0.2334(12) 0.5874(6) 0.037(3) Uani 0.61(2) 1 d PD A 1
H6A1 H 0.6223 0.1614 0.5935 0.044 Uiso 0.61(2) 1 calc PR A 1
H6A2 H 0.7889 0.1869 0.6151 0.044 Uiso 0.61(2) 1 calc PR A 1
C8 C 0.8020(13) 0.0510(16) 0.5068(7) 0.106(5) Uani 1 1 d D . .
H8A H 0.8448 0.0597 0.4658 0.128 Uiso 1 1 calc R B 1
H8B H 0.8818 0.0363 0.5421 0.128 Uiso 1 1 calc R B 1
C7A C 0.732(4) 0.220(3) 0.5178(8) 0.092(10) Uani 0.48(4) 1 d PDU A 1
H7A1 H 0.7959 0.3128 0.5074 0.111 Uiso 0.48(4) 1 calc PR A 1
H7A2 H 0.6412 0.2301 0.4889 0.111 Uiso 0.48(4) 1 calc PR A 1
C6B C 0.790(2) 0.326(2) 0.5543(11) 0.057(7) Uani 0.39(2) 1 d PD A 2
H6B1 H 0.8899 0.3024 0.5731 0.068 Uiso 0.39(2) 1 calc PR A 2
H6B2 H 0.7942 0.3746 0.5106 0.068 Uiso 0.39(2) 1 calc PR A 2
N1A N 0.6777(16) 0.4016(15) 0.6106(6) 0.034(4) Uani 0.64(4) 1 d PDU A 1
C7B C 0.713(3) 0.161(3) 0.546(2) 0.118(13) Uani 0.52(4) 1 d PDU A 2
H7B1 H 0.6158 0.1767 0.5224 0.141 Uiso 0.52(4) 1 calc PR A 2
H7B2 H 0.7040 0.1087 0.5885 0.141 Uiso 0.52(4) 1 calc PR A 2
C9 C 0.7171(16) -0.1048(14) 0.5035(8) 0.108(5) Uani 1 1 d DU A .
H91 H 0.6307 -0.0906 0.4718 0.130 Uiso 1 1 calc R . .
H92 H 0.6863 -0.1283 0.5465 0.130 Uiso 1 1 calc R . .

loop_
_atom_site_aniso_label
_atom_site_aniso_U_11
_atom_site_aniso_U_22
_atom_site_aniso_U_33
_atom_site_aniso_U_23
_atom_site_aniso_U_13
_atom_site_aniso_U_12
Pb1 0.02425(18) 0.0179(2) 0.03296(19) -0.00021(9) 0.00153(12) 0.00007(8)
Br1 0.0350(4) 0.0402(5) 0.0305(4) 0.0008(3) -0.0010(3) -0.0028(3)
Br2 0.0271(3) 0.0276(4) 0.0470(4) -0.0012(3) -0.0086(3) -0.0010(3)
Br3 0.0363(4) 0.0314(4) 0.0454(4) -0.0018(3) 0.0158(3) 0.0013(3)
N3 0.027(2) 0.042(3) 0.043(3) 0.006(2) 0.000(2) 0.003(2)
C4 0.023(3) 0.044(5) 0.050(5) 0.002(3) 0.003(3) 0.003(3)
N1B 0.016(9) 0.030(9) 0.040(8) 0.009(6) 0.001(6) 0.003(6)
C2 0.042(3) 0.056(3) 0.048(3) -0.001(3) -0.003(3) 0.016(3)
C5 0.053(5) 0.051(5) 0.069(6) -0.007(4) -0.028(4) 0.002(4)
C11 0.049(4) 0.045(5) 0.079(5) -0.002(4) -0.018(4) -0.008(4)
C10 0.099(8) 0.063(7) 0.068(6) -0.012(5) -0.002(6) 0.000(6)
C6A 0.034(6) 0.030(7) 0.046(7) 0.007(5) 0.003(5) 0.004(5)
C8 0.082(8) 0.143(13) 0.102(10) -0.036(10) 0.045(8) -0.019(9)
C7A 0.111(13) 0.084(13) 0.083(13) -0.008(9) 0.016(9) 0.008(9)
C6B 0.049(12) 0.063(15) 0.063(15) 0.026(13) 0.021(11) 0.003(11)
N1A 0.031(6) 0.033(5) 0.037(5) 0.000(4) 0.002(4) -0.008(5)
C7B 0.115(15) 0.123(15) 0.119(15) 0.000(10) 0.033(10) 0.005(9)
C9 0.120(8) 0.123(9) 0.081(7) -0.005(6) 0.012(7) -0.007(7)

loop_
_atom_type_symbol
_atom_type_description
_atom_type_scat_dispersion_real
_atom_type_scat_dispersion_imag
_atom_type_scat_source
C C 0.0181 0.0091 'International Tables Vol C Tables 4.2.6.8 and 6.1.1.4'
H H 0.0000 0.0000 'International Tables Vol C Tables 4.2.6.8 and 6.1.1.4'
Br Br -0.6763 1.2805 'International Tables Vol C Tables 4.2.6.8 and 6.1.1.4'
N N 0.0311 0.0180 'International Tables Vol C Tables 4.2.6.8 and 6.1.1.4'
Pb Pb -4.0753 8.5060 'International Tables Vol C Tables 4.2.6.8 and 6.1.1.4'

loop_
_geom_angle_atom_site_label_1
_geom_angle_atom_site_label_2
_geom_angle_atom_site_label_3
_geom_angle
_geom_angle_site_symmetry_1
_geom_angle_site_symmetry_3
Br3 Pb1 Br2 89.80(2) . .
Br3 Pb1 Br1 92.76(2) . 2_655
Br2 Pb1 Br1 86.27(2) . 2_655
Br3 Pb1 Br1 83.80(2) . .
Br2 Pb1 Br1 93.30(2) . .
Br1 Pb1 Br1 176.534(14) 2_655 .
Br3 Pb1 Br2 83.91(2) . 2_645
Br2 Pb1 Br2 173.05(2) . 2_645
Br1 Pb1 Br2 96.96(2) 2_655 2_645
Br1 Pb1 Br2 83.106(19) . 2_645
Pb1 Br1 Pb1 81.757(18) 2_645 .
Pb1 Br2 Pb1 82.252(16) . 2_655
C2 N3 C4 107.6(7) . .
C2 N3 C11 126.1(7) . .
C4 N3 C11 126.3(7) . .
C5 C4 N3 108.6(7) . .
C2 N1B C6B 128.9(17) . .
C2 N1B C5 101.0(13) . .
C6B N1B C5 126.6(18) . .
N1B C2 N3 114.4(9) . .
N1B C2 N1A 31.5(12) . .
N3 C2 N1A 105.1(7) . .
N1A C5 C4 110.8(8) . .
N1A C5 N1B 26.5(6) . .
C4 C5 N1B 98.4(9) . .
N1A C6A C7A 116.2(11) . .
C9 C8 C7B 100.0(11) . .
C9 C8 C7A 120.4(17) . .
C7B C8 C7A 30.1(14) . .
C6A C7A C8 109.5(11) . .
N1B C6B C7B 117.8(17) . .
C5 N1A C6A 128.2(11) . .
C5 N1A C2 106.1(8) . .
C6A N1A C2 125.1(11) . .
C6B C7B C8 105.6(14) . .
C8 C9 C10 110.3(11) . .

loop_
_geom_bond_atom_site_label_1
_geom_bond_atom_site_label_2
_geom_bond_distance
_geom_bond_site_symmetry_2
Pb1 Br3 2.8494(7) .
Pb1 Br2 2.9297(7) .
Pb1 Br1 3.0361(7) 2_655
Pb1 Br1 3.0385(7) .
Pb1 Br2 3.1112(7) 2_645
Br1 Pb1 3.0361(7) 2_645
Br2 Pb1 3.1112(7) 2_655
N3 C2 1.323(10) .
N3 C4 1.372(9) .
N3 C11 1.440(10) .
C4 C5 1.326(11) .
N1B C2 1.140(18) .
N1B C6B 1.454(10) .
N1B C5 1.67(2) .
C2 N1A 1.477(17) .
C5 N1A 1.265(14) .
C10 C9 1.518(9) .
C6A N1A 1.455(9) .
C6A C7A 1.503(10) .
C8 C9 1.471(9) .
C8 C7B 1.515(10) .
C8 C7A 1.525(10) .
C6B C7B 1.504(10) .
